data_4000275
_journal_name_full 'Chemistry of Materials'
_journal_paper_doi 10.1021/cm030029c
_journal_year 2003
_chemical_formula_sum 'C16 H20 F12 N2 O2 Ru'
_chemical_formula_weight 601.41
_space_group_IT_number 15
_symmetry_cell_setting monoclinic
_symmetry_space_group_name_Hall '-C 2yc'
_symmetry_space_group_name_H-M 'C 1 2/c 1'
_atom_sites_solution_hydrogens geom
_atom_sites_solution_primary direct
_atom_sites_solution_secondary difmap
_cell_angle_alpha 90.00
_cell_angle_beta 108.4413(4)
_cell_angle_gamma 90.00
_cell_formula_units_Z 4
_cell_length_a 17.8909(4)
_cell_length_b 10.0354(2)
_cell_length_c 11.5944(3)
_cell_measurement_reflns_used 7371
_cell_measurement_temperature 295(2)
_cell_measurement_theta_max 27.50
_cell_measurement_theta_min 2.36
_cell_volume 1974.79(8)
_diffrn_ambient_temperature 295(2)
_diffrn_detector_area_resol_mean ?
_diffrn_measurement_device_type 'Bruker SMART CCD area detector'
_diffrn_measurement_method 'phi and omega scans'
_diffrn_radiation_monochromator graphite
_diffrn_radiation_source 'fine-focus sealed tube'
_diffrn_radiation_type MoK\a
_diffrn_radiation_wavelength 0.71073
_diffrn_reflns_av_R_equivalents 0.0177
_diffrn_reflns_av_sigmaI/netI 0.0140
_diffrn_reflns_limit_h_max 23
_diffrn_reflns_limit_h_min -21
_diffrn_reflns_limit_k_max 13
_diffrn_reflns_limit_k_min -13
_diffrn_reflns_limit_l_max 15
_diffrn_reflns_limit_l_min -14
_diffrn_reflns_number 10240
_diffrn_reflns_theta_max 27.50
_diffrn_reflns_theta_min 2.36
_diffrn_standards_decay_% 0
_diffrn_standards_interval_count ?
_diffrn_standards_interval_time ?
_diffrn_standards_number ?
_exptl_absorpt_coefficient_mu 0.923
_exptl_absorpt_correction_T_max 0.8621
_exptl_absorpt_correction_T_min 0.7618
_exptl_absorpt_correction_type multi-scan
_exptl_absorpt_process_details ?
_exptl_crystal_colour yellow
_exptl_crystal_density_diffrn 2.023
_exptl_crystal_density_meas ?
_exptl_crystal_density_method 'not measured'
_exptl_crystal_description block
_exptl_crystal_F_000 1192
_exptl_crystal_size_max 0.30
_exptl_crystal_size_mid 0.22
_exptl_crystal_size_min 0.20
_refine_ls_extinction_coef 0.0026(2)
_refine_ls_extinction_expression Fc^*^=kFc[1+0.001xFc^2^\l^3^/sin(2\q)]^-1/4^
_refine_ls_extinction_method SHELXL
_refine_ls_goodness_of_fit_ref 1.056
_refine_ls_hydrogen_treatment mixed
_refine_ls_matrix_type full
_refine_ls_number_parameters 151
_refine_ls_number_reflns 2270
_refine_ls_number_restraints 0
_refine_ls_restrained_S_all 1.056
_refine_ls_R_factor_all 0.0230
_refine_ls_R_factor_gt 0.0209
_refine_ls_shift/su_max 0.000
_refine_ls_shift/su_mean 0.000
_refine_ls_structure_factor_coef Fsqd
_refine_ls_weighting_details 'calc w=1/[\s^2^(Fo^2^)+(0.0349P)^2^+1.2755P] where P=(Fo^2^+2Fc^2^)/3'
_refine_ls_weighting_scheme calc
_refine_ls_wR_factor_gt 0.0552
_refine_ls_wR_factor_ref 0.0558
_reflns_number_gt 2118
_reflns_number_total 2270
_reflns_threshold_expression >2sigma(I)
_cod_depositor_comments
;
The following automatic conversions were performed:
'_symmetry_cell_setting' value 'Monoclinic' changed to 'monoclinic'
according to '/home/saulius/struct/CIF-dictionaries/cif_core.dic'
dictionary named 'cif_core.dic' version 2.4.1 from 2010-06-29.

Automatic conversion script
Id: cif_fix_enum 1527 2010-12-29 10:47:43Z saulius 

The following automatic conversions were performed:

'_exptl_crystal_density_meas' value 'not_measured' was changed to '?'
- the value is perceived as not measured.

Automatic conversion script
Id: cif_fix_values 3008 2015-01-20 13:52:24Z robertas 
;
_cod_original_sg_symbol_H-M C2/c
_cod_database_code 4000275

loop_
_symmetry_equiv_pos_as_xyz
'x, y, z'
'-x, y, -z+1/2'
'x+1/2, y+1/2, z'
'-x+1/2, y+1/2, -z+1/2'
'-x, -y, -z'
'x, -y, z-1/2'
'-x+1/2, -y+1/2, -z'
'x+1/2, -y+1/2, z-1/2'

loop_
_atom_site_label
_atom_site_type_symbol
_atom_site_fract_x
_atom_site_fract_y
_atom_site_fract_z
_atom_site_U_iso_or_equiv
_atom_site_adp_type
_atom_site_occupancy
_atom_site_symmetry_multiplicity
_atom_site_calc_flag
_atom_site_refinement_flags
_atom_site_disorder_assembly
_atom_site_disorder_group
Ru Ru 0.5000 0.413827(17) 0.2500 0.02200(8) Uani 1 2 d S . .
O1 O 0.57143(7) 0.55941(12) 0.20359(11) 0.0275(3) Uani 1 1 d . . .
N1 N 0.57535(9) 0.47403(15) 0.42275(13) 0.0286(3) Uani 1 1 d . . .
H1A H 0.5505 0.5354 0.4540 0.034 Uiso 1 1 calc R . .
H1B H 0.5858 0.4033 0.4731 0.034 Uiso 1 1 calc R . .
C1 C 0.46177(13) 0.2628(2) 0.35211(18) 0.0403(5) Uani 1 1 d . . .
H1C H 0.4396 0.2991 0.4127 0.048 Uiso 1 1 calc R . .
C2 C 0.40950(13) 0.26381(19) 0.23439(19) 0.0389(4) Uani 1 1 d . . .
H2A H 0.3578 0.3014 0.2283 0.047 Uiso 1 1 calc R . .
C3 C 0.4066(2) 0.1606(3) 0.1400(2) 0.0669(8) Uani 1 1 d . . .
H3A H 0.3993 0.0741 0.1721 0.080 Uiso 1 1 calc R . .
H3B H 0.3608 0.1777 0.0697 0.080 Uiso 1 1 calc R . .
C4 C 0.47771(18) 0.1546(3) 0.0990(3) 0.0740(9) Uani 1 1 d . . .
H4A H 0.4605 0.1588 0.0109 0.089 Uiso 1 1 calc R . .
H4B H 0.5031 0.0690 0.1226 0.089 Uiso 1 1 calc R . .
C5 C 0.65064(10) 0.5308(2) 0.41665(16) 0.0326(4) Uani 1 1 d . . .
H5A H 0.6882 0.4599 0.4209 0.039 Uiso 1 1 calc R . .
H5B H 0.6727 0.5905 0.4847 0.039 Uiso 1 1 calc R . .
C6 C 0.63442(10) 0.60824(18) 0.29503(16) 0.0286(4) Uani 1 1 d . . .
C7 C 0.62071(12) 0.7566(2) 0.31893(17) 0.0358(4) Uani 1 1 d . . .
C8 C 0.70929(12) 0.5988(2) 0.25550(19) 0.0402(5) Uani 1 1 d . . .
F1 F 0.59851(8) 0.82938(12) 0.21782(11) 0.0503(3) Uani 1 1 d . . .
F2 F 0.56388(8) 0.76760(13) 0.37051(12) 0.0481(3) Uani 1 1 d . . .
F3 F 0.68446(8) 0.81640(14) 0.39489(12) 0.0557(4) Uani 1 1 d . . .
F4 F 0.70460(8) 0.67518(16) 0.15877(12) 0.0573(4) Uani 1 1 d . . .
F5 F 0.71950(8) 0.47474(16) 0.22225(14) 0.0596(4) Uani 1 1 d . . .
F6 F 0.77535(7) 0.63253(19) 0.34280(13) 0.0655(4) Uani 1 1 d . . .

loop_
_atom_site_aniso_label
_atom_site_aniso_U_11
_atom_site_aniso_U_22
_atom_site_aniso_U_33
_atom_site_aniso_U_23
_atom_site_aniso_U_13
_atom_site_aniso_U_12
Ru 0.02403(11) 0.02157(11) 0.02105(11) 0.000 0.00804(7) 0.000
O1 0.0254(6) 0.0322(6) 0.0231(6) 0.0005(5) 0.0052(5) -0.0064(5)
N1 0.0307(7) 0.0322(8) 0.0226(7) 0.0031(6) 0.0081(6) -0.0016(6)
C1 0.0564(13) 0.0353(10) 0.0348(10) -0.0004(8) 0.0224(9) -0.0149(9)
C2 0.0408(10) 0.0313(9) 0.0457(11) 0.0016(8) 0.0152(9) -0.0108(8)
C3 0.102(2) 0.0511(14) 0.0489(14) -0.0139(11) 0.0258(14) -0.0388(15)
C4 0.0735(19) 0.0669(18) 0.0687(18) -0.0428(15) 0.0041(15) 0.0121(15)
C5 0.0261(8) 0.0423(10) 0.0267(8) 0.0030(8) 0.0047(7) -0.0023(7)
C6 0.0249(8) 0.0362(9) 0.0246(8) -0.0006(7) 0.0079(7) -0.0044(7)
C7 0.0384(10) 0.0371(10) 0.0298(9) -0.0019(8) 0.0078(8) -0.0096(8)
C8 0.0287(9) 0.0585(13) 0.0350(10) -0.0038(9) 0.0123(8) -0.0078(9)
F1 0.0677(9) 0.0382(7) 0.0412(7) 0.0074(5) 0.0121(6) -0.0044(6)
F2 0.0551(7) 0.0442(7) 0.0522(7) -0.0066(6) 0.0271(6) 0.0009(6)
F3 0.0550(8) 0.0508(8) 0.0510(8) -0.0127(6) 0.0023(6) -0.0218(6)
F4 0.0520(8) 0.0838(11) 0.0439(7) 0.0068(7) 0.0264(6) -0.0142(7)
F5 0.0490(8) 0.0682(9) 0.0719(10) -0.0096(8) 0.0337(7) 0.0069(7)
F6 0.0272(6) 0.1191(13) 0.0477(8) -0.0120(8) 0.0084(6) -0.0176(7)
